data_7035252
loop_
_publ_author_name
'Bag, Partha Pratim'
'Wang, Xu-Sheng'
'Cao, Rong'

_publ_section_title
;
 Microwave-assisted large scale synthesis of lanthanide metal-organic
 frameworks (Ln-MOFs), having a preferred conformation and
 photoluminescence properties.
;
_journal_issue 26
_journal_name_full 'Dalton transactions (Cambridge, England : 2003)'
_journal_page_first 11954
_journal_page_last 11962
_journal_paper_doi 10.1039/c5dt01598g
_journal_volume 44
_journal_year 2015
_chemical_formula_sum 'C30 H27 Cl Dy N5 O14'
_chemical_formula_weight 879.52
_chemical_name_systematic
; 
 ? 
;
_space_group_IT_number 2
_symmetry_cell_setting triclinic
_symmetry_space_group_name_Hall '-P 1'
_symmetry_space_group_name_H-M 'P -1'
_atom_sites_solution_hydrogens geom
_atom_sites_solution_primary direct
_atom_sites_solution_secondary difmap
_audit_creation_method SHELXL-97
_audit_update_record
;
2015-03-10 deposited with the CCDC.
2015-05-26 downloaded from the CCDC.
;
_cell_angle_alpha 106.106(3)
_cell_angle_beta 98.088(2)
_cell_angle_gamma 100.255(2)
_cell_formula_units_Z 2
_cell_length_a 9.4727(2)
_cell_length_b 12.6520(4)
_cell_length_c 18.6017(6)
_cell_measurement_reflns_used 10279
_cell_measurement_temperature 100(2)
_cell_measurement_theta_max 73.5230
_cell_measurement_theta_min 4.8270
_cell_volume 2064.63(11)
_computing_cell_refinement 'CrysAlisPro, Agilent Technologies, Version 1.171.37.33'
_computing_data_collection 'CrysAlisPro, Agilent Technologies, Version 1.171.37.33'
_computing_data_reduction 'CrysAlisPro, Agilent Technologies, Version 1.171.37.33'
_computing_structure_refinement 'SHELXL-97 (Sheldrick, 2008)'
_computing_structure_solution 'SHELXS-97 (Sheldrick, 2008)'
_diffrn_ambient_temperature 100(2)
_diffrn_measured_fraction_theta_full 0.989
_diffrn_measured_fraction_theta_max 0.989
_diffrn_measurement_device_type 'SuperNova, Dual, Cu at zero, Atlas'
_diffrn_measurement_method '\w scans'
_diffrn_radiation_monochromator graphite
_diffrn_radiation_source 'fine-focus sealed tube'
_diffrn_radiation_type CuK\a
_diffrn_radiation_wavelength 1.54184
_diffrn_reflns_av_R_equivalents 0.0531
_diffrn_reflns_av_sigmaI/netI 0.0565
_diffrn_reflns_limit_h_max 11
_diffrn_reflns_limit_h_min -8
_diffrn_reflns_limit_k_max 15
_diffrn_reflns_limit_k_min -15
_diffrn_reflns_limit_l_max 20
_diffrn_reflns_limit_l_min -23
_diffrn_reflns_number 15375
_diffrn_reflns_theta_full 73.81
_diffrn_reflns_theta_max 73.81
_diffrn_reflns_theta_min 3.73
_exptl_absorpt_coefficient_mu 10.828
_exptl_absorpt_correction_T_max 0.644
_exptl_absorpt_correction_T_min 0.358
_exptl_absorpt_correction_type multi-scan
_exptl_absorpt_process_details 'CrysAlisPro, Agilent Technologies, Version 1.171.37.33'
_exptl_crystal_colour colourless
_exptl_crystal_density_diffrn 1.415
_exptl_crystal_density_method 'not measured'
_exptl_crystal_description block
_exptl_crystal_F_000 874
_exptl_crystal_size_max 0.0903
_exptl_crystal_size_mid 0.0611
_exptl_crystal_size_min 0.0407
_platon_squeeze_details
;
;
_refine_diff_density_max 2.904
_refine_diff_density_min -4.636
_refine_diff_density_rms 0.209
_refine_ls_extinction_method none
_refine_ls_goodness_of_fit_ref 1.062
_refine_ls_hydrogen_treatment mixed
_refine_ls_matrix_type full
_refine_ls_number_parameters 445
_refine_ls_number_reflns 8016
_refine_ls_number_restraints 0
_refine_ls_restrained_S_all 1.062
_refine_ls_R_factor_all 0.0731
_refine_ls_R_factor_gt 0.0714
_refine_ls_shift/su_max 0.001
_refine_ls_shift/su_mean 0.000
_refine_ls_structure_factor_coef Fsqd
_refine_ls_weighting_details 'calc w=1/[\s^2^(Fo^2^)+(0.1499P)^2^+4.0441P] where P=(Fo^2^+2Fc^2^)/3'
_refine_ls_weighting_scheme calc
_refine_ls_wR_factor_gt 0.1930
_refine_ls_wR_factor_ref 0.1965
_reflns_number_gt 7584
_reflns_number_total 8016
_reflns_threshold_expression >2sigma(I)
_cod_data_source_file c5dt01598g2.cif
_cod_data_source_block dy_final
_cod_depositor_comments 'Adding full bibliography for 7035246--7035254.cif.'
_cod_original_cell_volume 2064.63(10)
_cod_database_code 7035252

loop_
_symmetry_equiv_pos_as_xyz
'x, y, z'
'-x, -y, -z'

loop_
_atom_site_label
_atom_site_type_symbol
_atom_site_fract_x
_atom_site_fract_y
_atom_site_fract_z
_atom_site_U_iso_or_equiv
_atom_site_adp_type
_atom_site_occupancy
_atom_site_symmetry_multiplicity
_atom_site_calc_flag
_atom_site_refinement_flags
Dy1 Dy 0.76384(3) -0.51563(2) 0.497148(14) 0.01110(15) Uani 1 1 d .
O6 O 1.5516(4) 0.4682(4) 1.4147(2) 0.0190(8) Uani 1 1 d .
N2 N 0.9956(6) 0.3485(4) 0.8172(3) 0.0172(10) Uani 1 1 d .
O1 O 0.9757(4) -0.3919(3) 0.5743(2) 0.0209(9) Uani 1 1 d .
O4 O 0.8895(4) 0.3830(4) 0.5597(2) 0.0215(9) Uani 1 1 d .
O5 O 1.3196(5) 0.4791(4) 1.3867(2) 0.0245(10) Uani 1 1 d .
O2 O 1.2185(5) -0.3323(4) 0.6077(2) 0.0230(9) Uani 1 1 d .
N3 N 1.4388(6) 0.3372(5) 1.1332(3) 0.0227(11) Uani 1 1 d .
C8 C 1.0987(7) 0.0819(5) 0.9264(3) 0.0192(11) Uani 1 1 d .
C27 C 1.4398(6) 0.4201(5) 1.2851(3) 0.0150(10) Uani 1 1 d .
O8 O 0.5887(5) -0.6891(4) 0.4909(3) 0.0318(11) Uani 1 1 d .
N1 N 1.0439(6) -0.1079(4) 0.8262(3) 0.0210(10) Uani 1 1 d .
C10 C 1.0804(6) 0.2684(5) 0.9213(3) 0.0161(11) Uani 1 1 d .
C1 C 1.0905(7) -0.3293(5) 0.6175(4) 0.0214(12) Uani 1 1 d .
C30 C 1.4391(6) 0.4609(5) 1.3706(3) 0.0160(11) Uani 1 1 d .
C28 C 1.5658(6) 0.3981(6) 1.2604(3) 0.0219(12) Uani 1 1 d .
H28 H 1.6538 0.4107 1.2963 0.026 Uiso 1 1 calc R
C2 C 1.0752(7) -0.2439(5) 0.6895(4) 0.0224(12) Uani 1 1 d .
C11 C 1.2187(7) 0.3156(6) 0.9707(3) 0.0244(13) Uani 1 1 d .
C13 C 1.2329(8) 0.1279(6) 0.9771(3) 0.0263(14) Uani 1 1 d .
C26 C 1.3142(6) 0.4021(5) 1.2312(3) 0.0197(11) Uani 1 1 d .
H26 H 1.2277 0.4194 1.2472 0.024 Uiso 1 1 calc R
C12 C 1.2953(11) 0.2455(9) 0.9975(5) 0.0491(9) Uani 1 1 d .
C29 C 1.5625(7) 0.3579(6) 1.1835(4) 0.0258(13) Uani 1 1 d .
H29 H 1.6493 0.3448 1.1661 0.031 Uiso 1 1 calc R
C15 C 0.8781(7) 0.1021(5) 0.8424(4) 0.0262(14) Uani 1 1 d .
H15A H 0.8330 0.1631 0.8346 0.039 Uiso 1 1 calc R
H15B H 0.8128 0.0537 0.8627 0.039 Uiso 1 1 calc R
H15C H 0.8948 0.0571 0.7935 0.039 Uiso 1 1 calc R
C25 C 1.3142(6) 0.3591(6) 1.1540(3) 0.0216(12) Uani 1 1 d .
H25 H 1.2280 0.3454 1.1167 0.026 Uiso 1 1 calc R
C6 C 1.1971(7) -0.1783(5) 0.7445(4) 0.0242(13) Uani 1 1 d .
H6 H 1.2927 -0.1806 0.7352 0.029 Uiso 1 1 calc R
C21 C 0.8754(7) 0.3704(7) 0.7046(4) 0.0312(15) Uani 1 1 d .
H21 H 0.7886 0.3743 0.6739 0.037 Uiso 1 1 calc R
C3 C 0.9370(7) -0.2371(5) 0.7043(4) 0.0246(13) Uani 1 1 d .
H3 H 0.8518 -0.2798 0.6671 0.030 Uiso 1 1 calc R
C19 C 1.1304(7) 0.3677(6) 0.7233(4) 0.0230(12) Uani 1 1 d .
H19 H 1.2201 0.3710 0.7057 0.028 Uiso 1 1 calc R
C4 C 0.9251(7) -0.1682(5) 0.7727(4) 0.0250(13) Uani 1 1 d .
H4 H 0.8307 -0.1629 0.7829 0.030 Uiso 1 1 calc R
C23 C 1.0116(7) 0.3992(5) 0.6024(3) 0.0206(12) Uani 1 1 d .
C9 C 1.0216(6) 0.1518(5) 0.8980(3) 0.0155(10) Uani 1 1 d .
C18 C 1.1222(7) 0.3531(5) 0.7930(4) 0.0219(12) Uani 1 1 d .
H18 H 1.2065 0.3462 0.8241 0.026 Uiso 1 1 calc R
C17 C 0.9916(7) 0.3450(5) 0.8984(3) 0.0216(12) Uani 1 1 d .
H17A H 1.0292 0.4224 0.9345 0.026 Uiso 1 1 calc R
H17B H 0.8887 0.3191 0.9021 0.026 Uiso 1 1 calc R
C16 C 1.2795(10) 0.4416(7) 0.9950(5) 0.046(2) Uani 1 1 d .
H16A H 1.2229 0.4799 1.0300 0.069 Uiso 1 1 calc R
H16B H 1.2729 0.4675 0.9499 0.069 Uiso 1 1 calc R
H16C H 1.3822 0.4592 1.0210 0.069 Uiso 1 1 calc R
C5 C 1.1790(7) -0.1105(5) 0.8121(4) 0.0255(13) Uani 1 1 d .
H5 H 1.2624 -0.0647 0.8495 0.031 Uiso 1 1 calc R
C22 C 0.8733(7) 0.3573(6) 0.7757(4) 0.0275(14) Uani 1 1 d .
H22 H 0.7856 0.3546 0.7951 0.033 Uiso 1 1 calc R
C20 C 1.0058(6) 0.3778(5) 0.6785(3) 0.0197(12) Uani 1 1 d .
C7 C 1.0270(8) -0.0422(5) 0.9038(4) 0.0258(13) Uani 1 1 d .
H7A H 1.0703 -0.0746 0.9420 0.031 Uiso 1 1 calc R
H7B H 0.9214 -0.0507 0.9046 0.031 Uiso 1 1 calc R
C24 C 1.4467(10) 0.2969(9) 1.0492(5) 0.0491(9) Uani 1 1 d .
H24A H 1.5068 0.2397 1.0413 0.059 Uiso 1 1 calc R
H24B H 1.4957 0.3615 1.0346 0.059 Uiso 1 1 calc R
C14 C 1.3194(10) 0.0547(8) 1.0102(4) 0.0415(19) Uani 1 1 d .
H14A H 1.2557 -0.0198 1.0012 0.062 Uiso 1 1 calc R
H14B H 1.3548 0.0913 1.0653 0.062 Uiso 1 1 calc R
H14C H 1.4030 0.0458 0.9853 0.062 Uiso 1 1 calc R
O3 O 1.1361(5) 0.4353(4) 0.5912(3) 0.0235(9) Uani 1 1 d .
O7 O 0.7148(6) -0.3297(4) 0.5236(3) 0.0376(13) Uani 1 1 d .
O9 O 0.4055(6) 0.1316(5) 0.2122(3) 0.0399(13) Uani 1 1 d .
N5 N 0.1003(9) 0.6648(8) 0.9010(4) 0.0491(9) Uani 1 1 d .
N4 N 0.4260(9) 0.1291(7) 0.2788(5) 0.053(2) Uani 1 1 d .
O11 O 0.3883(10) 0.1911(10) 0.3313(4) 0.086(3) Uani 1 1 d .
O10 O 0.4903(11) 0.0516(9) 0.2887(7) 0.094(3) Uani 1 1 d .
O13 O 0.0162(7) 0.6121(6) 0.9278(3) 0.0491(9) Uani 1 1 d .
O12 O 0.0428(17) 0.6513(17) 0.8430(13) 0.270(16) Uani 1 1 d .
Cl1 Cl 0.5006(3) 0.6444(4) 0.1774(2) 0.0967(13) Uani 1 1 d .
O14 O 0.2145(9) 0.7570(9) 0.9310(5) 0.076(2) Uani 1 1 d .

loop_
_atom_site_aniso_label
_atom_site_aniso_U_11
_atom_site_aniso_U_22
_atom_site_aniso_U_33
_atom_site_aniso_U_23
_atom_site_aniso_U_13
_atom_site_aniso_U_12
Dy1 0.0075(2) 0.0182(2) 0.0057(2) 0.00046(13) -0.00165(13) 0.00576(13)
O6 0.013(2) 0.034(2) 0.0070(18) 0.0033(16) -0.0034(15) 0.0092(16)
N2 0.019(3) 0.015(2) 0.018(3) 0.0027(18) 0.009(2) 0.0078(18)
O1 0.0114(19) 0.0215(19) 0.021(2) -0.0034(17) -0.0060(16) 0.0039(15)
O4 0.013(2) 0.031(2) 0.024(2) 0.0142(18) 0.0002(17) 0.0076(16)
O5 0.010(2) 0.051(3) 0.0095(19) 0.0006(19) 0.0025(15) 0.0124(18)
O2 0.015(2) 0.028(2) 0.017(2) -0.0058(17) -0.0022(16) 0.0047(16)
N3 0.017(3) 0.041(3) 0.005(2) 0.000(2) 0.0044(19) 0.002(2)
C8 0.026(3) 0.023(3) 0.010(3) 0.003(2) 0.004(2) 0.012(2)
C27 0.011(3) 0.022(3) 0.008(2) 0.000(2) -0.001(2) 0.003(2)
O8 0.022(2) 0.033(2) 0.041(3) 0.017(2) 0.002(2) 0.0049(18)
N1 0.027(3) 0.017(2) 0.019(3) 0.003(2) 0.009(2) 0.0067(19)
C10 0.016(3) 0.018(3) 0.010(2) 0.001(2) 0.002(2) -0.002(2)
C1 0.018(3) 0.019(3) 0.022(3) 0.001(2) -0.001(2) 0.004(2)
C30 0.014(3) 0.023(3) 0.009(2) 0.003(2) -0.002(2) 0.004(2)
C28 0.012(3) 0.041(3) 0.012(3) 0.006(3) 0.002(2) 0.007(2)
C2 0.022(3) 0.021(3) 0.017(3) -0.004(2) 0.005(2) 0.003(2)
C11 0.021(3) 0.032(3) 0.015(3) 0.002(2) 0.008(2) -0.004(2)
C13 0.032(4) 0.045(4) 0.007(3) 0.006(3) 0.006(2) 0.023(3)
C26 0.013(3) 0.031(3) 0.012(3) 0.003(2) 0.001(2) 0.005(2)
C12 0.051(2) 0.079(3) 0.0347(19) 0.0255(18) 0.0242(16) 0.033(2)
C29 0.010(3) 0.047(4) 0.015(3) 0.002(3) 0.003(2) 0.002(2)
C15 0.023(3) 0.022(3) 0.024(3) 0.003(2) -0.010(3) -0.001(2)
C25 0.008(3) 0.040(3) 0.010(3) 0.000(2) -0.004(2) 0.003(2)
C6 0.018(3) 0.028(3) 0.019(3) -0.006(2) 0.006(2) 0.004(2)
C21 0.019(3) 0.053(4) 0.036(4) 0.031(3) 0.006(3) 0.016(3)
C3 0.017(3) 0.023(3) 0.026(3) -0.003(2) 0.002(2) 0.004(2)
C19 0.017(3) 0.034(3) 0.024(3) 0.017(3) 0.004(2) 0.007(2)
C4 0.022(3) 0.024(3) 0.027(3) 0.001(3) 0.012(3) 0.007(2)
C23 0.019(3) 0.030(3) 0.020(3) 0.016(2) 0.005(2) 0.010(2)
C9 0.015(3) 0.022(3) 0.008(2) 0.002(2) 0.001(2) 0.003(2)
C18 0.014(3) 0.029(3) 0.023(3) 0.010(2) -0.001(2) 0.005(2)
C17 0.030(3) 0.021(3) 0.016(3) 0.006(2) 0.008(2) 0.007(2)
C16 0.042(5) 0.041(5) 0.032(4) 0.000(3) 0.001(3) -0.024(4)
C5 0.026(3) 0.023(3) 0.022(3) -0.002(2) 0.004(3) 0.004(2)
C22 0.017(3) 0.041(4) 0.039(4) 0.027(3) 0.016(3) 0.014(3)
C20 0.017(3) 0.028(3) 0.019(3) 0.016(2) 0.003(2) 0.006(2)
C7 0.041(4) 0.026(3) 0.017(3) 0.009(2) 0.015(3) 0.015(3)
C24 0.051(2) 0.079(3) 0.0347(19) 0.0255(18) 0.0242(16) 0.033(2)
C14 0.047(5) 0.063(5) 0.020(3) 0.010(3) 0.002(3) 0.035(4)
O3 0.017(2) 0.034(2) 0.028(2) 0.020(2) 0.0031(18) 0.0087(17)
O7 0.032(3) 0.026(2) 0.042(3) -0.006(2) -0.013(2) 0.019(2)
O9 0.033(3) 0.040(3) 0.034(3) 0.000(2) 0.002(2) -0.002(2)
N5 0.051(2) 0.079(3) 0.0347(19) 0.0255(18) 0.0242(16) 0.033(2)
N4 0.040(4) 0.046(4) 0.073(6) 0.015(4) 0.013(4) 0.016(3)
O11 0.074(6) 0.148(9) 0.040(4) 0.011(5) 0.016(4) 0.056(6)
O10 0.084(6) 0.100(7) 0.141(9) 0.074(7) 0.043(6) 0.055(5)
O13 0.051(2) 0.079(3) 0.0347(19) 0.0255(18) 0.0242(16) 0.033(2)
O12 0.124(11) 0.27(2) 0.39(3) 0.27(2) -0.160(15) -0.129(13)
Cl1 0.0371(14) 0.119(3) 0.105(3) 0.004(2) 0.0051(15) -0.0022(16)
O14 0.060(5) 0.110(7) 0.073(5) 0.037(5) 0.013(4) 0.044(5)

loop_
_atom_type_symbol
_atom_type_description
_atom_type_scat_dispersion_real
_atom_type_scat_dispersion_imag
_atom_type_scat_source
C C 0.0181 0.0091 'International Tables Vol C Tables 4.2.6.8 and 6.1.1.4'
H H 0.0000 0.0000 'International Tables Vol C Tables 4.2.6.8 and 6.1.1.4'
Cl Cl 0.3639 0.7018 'International Tables Vol C Tables 4.2.6.8 and 6.1.1.4'
Dy Dy -9.8046 9.8477 'International Tables Vol C Tables 4.2.6.8 and 6.1.1.4'
N N 0.0311 0.0180 'International Tables Vol C Tables 4.2.6.8 and 6.1.1.4'
O O 0.0492 0.0322 'International Tables Vol C Tables 4.2.6.8 and 6.1.1.4'

loop_
_geom_angle_atom_site_label_1
_geom_angle_atom_site_label_2
_geom_angle_atom_site_label_3
_geom_angle
_geom_angle_site_symmetry_1
_geom_angle_site_symmetry_3
O6 Dy1 O1 144.83(16) 1_444 .
O6 Dy1 O4 142.53(16) 1_444 1_545
O1 Dy1 O4 72.55(15) . 1_545
O6 Dy1 O5 99.83(14) 1_444 2_757
O1 Dy1 O5 82.41(16) . 2_757
O4 Dy1 O5 78.56(16) 1_545 2_757
O6 Dy1 O3 80.65(15) 1_444 2_756
O1 Dy1 O3 78.61(16) . 2_756
O4 Dy1 O3 121.40(15) 1_545 2_756
O5 Dy1 O3 145.72(18) 2_757 2_756
O6 Dy1 O2 80.27(15) 1_444 2_746
O1 Dy1 O2 119.41(15) . 2_746
O4 Dy1 O2 78.83(16) 1_545 2_746
O5 Dy1 O2 141.42(17) 2_757 2_746
O3 Dy1 O2 72.76(16) 2_756 2_746
O6 Dy1 O7 73.26(16) 1_444 .
O1 Dy1 O7 73.85(16) . .
O4 Dy1 O7 138.51(17) 1_545 .
O5 Dy1 O7 73.5(2) 2_757 .
O3 Dy1 O7 73.90(19) 2_756 .
O2 Dy1 O7 140.12(18) 2_746 .
O6 Dy1 O8 71.59(16) 1_444 .
O1 Dy1 O8 140.23(16) . .
O4 Dy1 O8 72.23(15) 1_545 .
O5 Dy1 O8 73.06(18) 2_757 .
O3 Dy1 O8 136.80(17) 2_756 .
O2 Dy1 O8 70.45(17) 2_746 .
O7 Dy1 O8 125.51(19) . .
C30 O6 Dy1 179.2(4) . 1_666
C18 N2 C22 122.6(5) . .
C18 N2 C17 119.5(5) . .
C22 N2 C17 117.6(5) . .
C1 O1 Dy1 176.9(4) . .
C23 O4 Dy1 137.5(4) . 1_565
C30 O5 Dy1 131.9(4) . 2_757
C1 O2 Dy1 115.1(4) . 2_746
C29 N3 C25 122.5(5) . .
C29 N3 C24 116.8(6) . .
C25 N3 C24 120.4(6) . .
C13 C8 C9 120.4(6) . .
C13 C8 C7 121.7(6) . .
C9 C8 C7 117.8(5) . .
C26 C27 C28 118.8(5) . .
C26 C27 C30 120.8(5) . .
C28 C27 C30 120.4(5) . .
C4 N1 C5 120.4(5) . .
C4 N1 C7 120.0(5) . .
C5 N1 C7 119.5(6) . .
C9 C10 C11 120.6(6) . .
C9 C10 C17 119.8(5) . .
C11 C10 C17 119.4(5) . .
O1 C1 O2 125.9(6) . .
O1 C1 C2 117.2(6) . .
O2 C1 C2 116.9(5) . .
O6 C30 O5 127.7(5) . .
O6 C30 C27 117.1(5) . .
O5 C30 C27 115.2(5) . .
C29 C28 C27 119.3(6) . .
C6 C2 C3 118.8(6) . .
C6 C2 C1 121.2(6) . .
C3 C2 C1 119.8(5) . .
C12 C11 C10 119.5(7) . .
C12 C11 C16 121.0(8) . .
C10 C11 C16 119.5(7) . .
C8 C13 C12 119.7(6) . .
C8 C13 C14 122.0(7) . .
C12 C13 C14 118.3(7) . .
C27 C26 C25 120.2(6) . .
C11 C12 C13 120.2(8) . .
C11 C12 C24 119.1(9) . .
C13 C12 C24 120.7(8) . .
N3 C29 C28 120.5(6) . .
N3 C25 C26 118.5(5) . .
C5 C6 C2 119.7(6) . .
C22 C21 C20 119.2(6) . .
C4 C3 C2 119.1(6) . .
C18 C19 C20 119.2(6) . .
N1 C4 C3 121.4(6) . .
O3 C23 O4 128.0(5) . .
O3 C23 C20 116.5(5) . .
O4 C23 C20 115.4(5) . .
C10 C9 C8 119.5(5) . .
C10 C9 C15 120.0(5) . .
C8 C9 C15 120.5(5) . .
N2 C18 C19 120.0(6) . .
C10 C17 N2 112.8(5) . .
N1 C5 C6 120.5(6) . .
N2 C22 C21 119.6(6) . .
C21 C20 C19 119.4(5) . .
C21 C20 C23 119.6(5) . .
C19 C20 C23 121.0(5) . .
N1 C7 C8 113.3(5) . .
N3 C24 C12 112.3(7) . .
C23 O3 Dy1 137.5(4) . 2_756
O12 N5 O13 105.0(12) . .
O12 N5 O14 116.4(10) . .
O13 N5 O14 134.2(8) . .
O11 N4 O9 125.1(9) . .
O11 N4 O10 121.0(10) . .
O9 N4 O10 113.8(9) . .
N5 O13 O12 35.4(5) . .
N5 O12 O13 39.5(9) . .

loop_
_geom_bond_atom_site_label_1
_geom_bond_atom_site_label_2
_geom_bond_distance
_geom_bond_site_symmetry_2
Dy1 O6 2.290(4) 1_444
Dy1 O1 2.316(4) .
Dy1 O4 2.324(4) 1_545
Dy1 O5 2.358(4) 2_757
Dy1 O3 2.378(4) 2_756
Dy1 O2 2.379(4) 2_746
Dy1 O7 2.408(5) .
Dy1 O8 2.468(5) .
O6 C30 1.223(7) .
O6 Dy1 2.290(4) 1_666
N2 C18 1.336(8) .
N2 C22 1.339(8) .
N2 C17 1.528(7) .
O1 C1 1.245(7) .
O4 C23 1.255(7) .
O4 Dy1 2.324(4) 1_565
O5 C30 1.254(7) .
O5 Dy1 2.358(4) 2_757
O2 C1 1.257(8) .
O2 Dy1 2.379(4) 2_746
N3 C29 1.327(8) .
N3 C25 1.344(8) .
N3 C24 1.521(9) .
C8 C13 1.392(9) .
C8 C9 1.406(8) .
C8 C7 1.509(8) .
C27 C26 1.383(8) .
C27 C28 1.384(8) .
C27 C30 1.531(7) .
N1 C4 1.340(9) .
N1 C5 1.347(9) .
N1 C7 1.498(8) .
C10 C9 1.400(8) .
C10 C11 1.412(8) .
C10 C17 1.499(8) .
C1 C2 1.513(9) .
C28 C29 1.373(9) .
C2 C6 1.387(9) .
C2 C3 1.388(9) .
C11 C12 1.390(12) .
C11 C16 1.509(10) .
C13 C12 1.421(13) .
C13 C14 1.534(9) .
C26 C25 1.388(8) .
C12 C24 1.529(14) .
C15 C9 1.500(8) .
C6 C5 1.364(9) .
C21 C22 1.381(9) .
C21 C20 1.386(9) .
C3 C4 1.361(9) .
C19 C18 1.370(9) .
C19 C20 1.392(8) .
C23 O3 1.254(7) .
C23 C20 1.521(8) .
O3 Dy1 2.378(4) 2_756
O9 N4 1.237(11) .
N5 O12 1.091(17) .
N5 O13 1.198(10) .
N5 O14 1.364(13) .
N4 O11 1.213(12) .
N4 O10 1.284(12) .
O13 O12 1.82(2) .

loop_
_platon_squeeze_void_nr
_platon_squeeze_void_average_x
_platon_squeeze_void_average_y
_platon_squeeze_void_average_z
_platon_squeeze_void_volume
_platon_squeeze_void_count_electrons
1 0.010 0.000 0.500 562.4 155.0
